data_4027792
loop_
_publ_author_name
'Ingrid-Suzy Tamgho'
'James T. Engle'
'Christopher J. Ziegler'

_publ_section_title
;
 Phthalocrowns: Isoindoline-Crown Ether Macrocycles
;
_journal_name_full 'Journal of Organic Chemistry'
_journal_page_first 11372
_journal_page_last 11376
_journal_paper_doi 10.1021/jo302227z
_journal_volume 77
_journal_year 2012
_chemical_formula_sum 'C14 H17 N3 O2'
_chemical_formula_weight 259.31
_chemical_name_systematic
; 
 ? 
;
_space_group_IT_number 19
_symmetry_cell_setting orthorhombic
_symmetry_space_group_name_Hall 'P 2ac 2ab'
_symmetry_space_group_name_H-M 'P 21 21 21'
_atom_sites_solution_hydrogens geom
_atom_sites_solution_primary direct
_atom_sites_solution_secondary difmap
_audit_creation_method SHELXL-97
_cell_angle_alpha 90.00
_cell_angle_beta 90.00
_cell_angle_gamma 90.00
_cell_formula_units_Z 4
_cell_length_a 8.9063(3)
_cell_length_b 10.3310(3)
_cell_length_c 13.8954(4)
_cell_measurement_reflns_used 4661
_cell_measurement_temperature 100(2)
_cell_measurement_theta_max 66.42
_cell_measurement_theta_min 4.97
_cell_volume 1278.53(7)
_computing_cell_refinement 'Bruker SAINT'
_computing_data_collection 'Bruker APEX2'
_computing_data_reduction 'Bruker SAINT'
_computing_molecular_graphics 'Bruker SHELXTL'
_computing_publication_material 'Bruker SHELXTL'
_computing_structure_refinement 'SHELXL-97 (Sheldrick, 2008)'
_computing_structure_solution 'SHELXS-97 (Sheldrick, 2008)'
_diffrn_ambient_temperature 100(2)
_diffrn_measured_fraction_theta_full 0.972
_diffrn_measured_fraction_theta_max 0.972
_diffrn_measurement_device_type 'Bruker APEX-II CCD'
_diffrn_measurement_method '\f and \w scans'
_diffrn_radiation_monochromator graphite
_diffrn_radiation_source 'fine-focus sealed tube'
_diffrn_radiation_type CuK\a
_diffrn_radiation_wavelength 1.54178
_diffrn_reflns_av_R_equivalents 0.0183
_diffrn_reflns_av_sigmaI/netI 0.0152
_diffrn_reflns_limit_h_max 10
_diffrn_reflns_limit_h_min -10
_diffrn_reflns_limit_k_max 10
_diffrn_reflns_limit_k_min -12
_diffrn_reflns_limit_l_max 16
_diffrn_reflns_limit_l_min -14
_diffrn_reflns_number 4825
_diffrn_reflns_theta_full 66.42
_diffrn_reflns_theta_max 66.42
_diffrn_reflns_theta_min 5.34
_exptl_absorpt_coefficient_mu 0.750
_exptl_absorpt_correction_T_max 0.8819
_exptl_absorpt_correction_T_min 0.8423
_exptl_absorpt_correction_type multi-scan
_exptl_absorpt_process_details 'SADABS; [Sheldrick, G. M. (2004)]'
_exptl_crystal_colour colorless
_exptl_crystal_density_diffrn 1.347
_exptl_crystal_description block
_exptl_crystal_F_000 552
_exptl_crystal_size_max 0.24
_exptl_crystal_size_mid 0.22
_exptl_crystal_size_min 0.17
_refine_diff_density_max 0.169
_refine_diff_density_min -0.234
_refine_diff_density_rms 0.032
_refine_ls_abs_structure_details 'Flack H D (1983), Acta Cryst. A39, 876-881'
_refine_ls_abs_structure_Flack 0.13(18)
_refine_ls_extinction_method none
_refine_ls_goodness_of_fit_ref 0.972
_refine_ls_hydrogen_treatment constr
_refine_ls_matrix_type full
_refine_ls_number_parameters 172
_refine_ls_number_reflns 2046
_refine_ls_number_restraints 0
_refine_ls_restrained_S_all 0.972
_refine_ls_R_factor_all 0.0259
_refine_ls_R_factor_gt 0.0257
_refine_ls_shift/su_max 0.000
_refine_ls_shift/su_mean 0.000
_refine_ls_structure_factor_coef Fsqd
_refine_ls_weighting_details 'calc w=1/[\s^2^(Fo^2^)+(0.0564P)^2^+0.1964P] where P=(Fo^2^+2Fc^2^)/3'
_refine_ls_weighting_scheme calc
_refine_ls_wR_factor_gt 0.0734
_refine_ls_wR_factor_ref 0.0737
_reflns_number_gt 2030
_reflns_number_total 2046
_reflns_threshold_expression >2sigma(I)
_cod_data_source_file jo302227z_si_003.cif
_cod_data_source_block 3_orthorhombic
_cod_database_code 4027792

loop_
_symmetry_equiv_pos_as_xyz
'x, y, z'
'x+1/2, -y+1/2, -z'
'-x, y+1/2, -z+1/2'
'-x+1/2, -y, z+1/2'

loop_
_atom_site_label
_atom_site_type_symbol
_atom_site_fract_x
_atom_site_fract_y
_atom_site_fract_z
_atom_site_U_iso_or_equiv
_atom_site_adp_type
_atom_site_occupancy
_atom_site_symmetry_multiplicity
_atom_site_calc_flag
_atom_site_refinement_flags
O1 O 0.17921(10) 0.08632(9) 0.95282(6) 0.0249(2) Uani 1 1 d .
O2 O 0.11422(10) 0.04750(9) 0.75268(6) 0.0245(2) Uani 1 1 d .
N1 N 0.09738(12) 0.37155(11) 0.95780(8) 0.0228(3) Uani 1 1 d .
N2 N 0.12605(12) 0.30441(11) 0.79245(7) 0.0217(2) Uani 1 1 d .
H2 H 0.0657 0.2370 0.7919 0.026 Uiso 1 1 calc R
N3 N 0.22019(12) 0.29284(11) 0.63025(8) 0.0242(3) Uani 1 1 d .
C5 C 0.43971(15) 0.65332(14) 0.74397(10) 0.0266(3) Uani 1 1 d .
H5 H 0.5059 0.7111 0.7119 0.032 Uiso 1 1 calc R
C6 C 0.38068(15) 0.54830(13) 0.69369(9) 0.0248(3) Uani 1 1 d .
H6 H 0.4039 0.5341 0.6278 0.030 Uiso 1 1 calc R
C7 C 0.28644(14) 0.46517(12) 0.74400(9) 0.0217(3) Uani 1 1 d .
C2 C 0.24954(15) 0.48802(13) 0.83997(9) 0.0219(3) Uani 1 1 d .
C1 C 0.14936(13) 0.38294(12) 0.87294(9) 0.0213(3) Uani 1 1 d .
C14 C -0.00073(15) 0.26130(14) 0.97996(9) 0.0253(3) Uani 1 1 d .
H14A H -0.0506 0.2314 0.9203 0.030 Uiso 1 1 calc R
H14B H -0.0796 0.2889 1.0258 0.030 Uiso 1 1 calc R
C13 C 0.08900(15) 0.15054(14) 1.02352(10) 0.0257(3) Uani 1 1 d .
H13A H 0.1547 0.1847 1.0751 0.031 Uiso 1 1 calc R
H13B H 0.0192 0.0873 1.0529 0.031 Uiso 1 1 calc R
C12 C 0.11052(15) -0.02628(13) 0.91293(10) 0.0271(3) Uani 1 1 d .
H12A H 0.0006 -0.0137 0.9084 0.033 Uiso 1 1 calc R
H12B H 0.1300 -0.1021 0.9547 0.033 Uiso 1 1 calc R
C11 C 0.17508(16) -0.04917(13) 0.81470(10) 0.0272(3) Uani 1 1 d .
H11A H 0.2859 -0.0426 0.8166 0.033 Uiso 1 1 calc R
H11B H 0.1476 -0.1366 0.7914 0.033 Uiso 1 1 calc R
C8 C 0.20927(14) 0.34505(13) 0.71313(9) 0.0219(3) Uani 1 1 d .
C9 C 0.13056(14) 0.17655(13) 0.60974(9) 0.0253(3) Uani 1 1 d .
H9A H 0.1315 0.1616 0.5394 0.030 Uiso 1 1 calc R
H9B H 0.0253 0.1939 0.6287 0.030 Uiso 1 1 calc R
C10 C 0.18165(16) 0.05297(14) 0.65938(10) 0.0260(3) Uani 1 1 d .
H10A H 0.1511 -0.0233 0.6210 0.031 Uiso 1 1 calc R
H10B H 0.2924 0.0524 0.6654 0.031 Uiso 1 1 calc R
C3 C 0.30593(14) 0.59448(12) 0.88965(9) 0.0230(3) Uani 1 1 d .
H3 H 0.2787 0.6110 0.9546 0.028 Uiso 1 1 calc R
C4 C 0.40372(14) 0.67550(13) 0.84029(10) 0.0252(3) Uani 1 1 d .
H4 H 0.4469 0.7474 0.8727 0.030 Uiso 1 1 calc R

loop_
_atom_site_aniso_label
_atom_site_aniso_U_11
_atom_site_aniso_U_22
_atom_site_aniso_U_33
_atom_site_aniso_U_23
_atom_site_aniso_U_13
_atom_site_aniso_U_12
O1 0.0224(4) 0.0213(5) 0.0309(5) -0.0011(4) -0.0008(4) -0.0023(4)
O2 0.0261(5) 0.0207(5) 0.0267(5) -0.0001(4) -0.0009(4) 0.0028(4)
N1 0.0231(5) 0.0201(6) 0.0252(6) 0.0006(4) -0.0010(4) 0.0027(4)
N2 0.0221(5) 0.0203(6) 0.0226(5) 0.0001(4) -0.0010(4) -0.0014(4)
N3 0.0261(5) 0.0237(6) 0.0228(5) -0.0014(4) -0.0018(4) 0.0012(5)
C5 0.0262(6) 0.0234(7) 0.0301(6) 0.0065(5) -0.0036(6) -0.0026(5)
C6 0.0264(6) 0.0237(7) 0.0243(6) 0.0032(5) -0.0024(5) 0.0008(6)
C7 0.0216(6) 0.0197(6) 0.0236(6) 0.0011(5) -0.0046(5) 0.0032(5)
C2 0.0199(6) 0.0210(7) 0.0248(6) 0.0036(5) -0.0037(5) 0.0051(5)
C1 0.0212(6) 0.0184(6) 0.0242(6) 0.0005(5) -0.0041(5) 0.0046(5)
C14 0.0223(6) 0.0279(7) 0.0257(6) 0.0007(6) 0.0017(5) 0.0004(5)
C13 0.0250(6) 0.0262(7) 0.0259(6) 0.0033(5) 0.0013(5) -0.0025(5)
C12 0.0284(7) 0.0188(6) 0.0341(7) 0.0034(5) -0.0054(6) -0.0037(5)
C11 0.0277(6) 0.0180(6) 0.0358(7) -0.0003(5) -0.0069(6) 0.0004(5)
C8 0.0211(6) 0.0203(6) 0.0244(6) 0.0038(5) -0.0023(5) 0.0047(5)
C9 0.0258(6) 0.0279(7) 0.0221(6) -0.0040(5) -0.0011(5) -0.0005(6)
C10 0.0246(6) 0.0244(7) 0.0289(6) -0.0059(5) 0.0013(5) -0.0022(5)
C3 0.0240(6) 0.0205(6) 0.0246(6) 0.0001(5) -0.0040(5) 0.0048(5)
C4 0.0257(6) 0.0189(7) 0.0309(7) 0.0008(5) -0.0072(5) 0.0016(5)

loop_
_atom_type_symbol
_atom_type_description
_atom_type_scat_dispersion_real
_atom_type_scat_dispersion_imag
_atom_type_scat_source
C C 0.0181 0.0091 'International Tables Vol C Tables 4.2.6.8 and 6.1.1.4'
H H 0.0000 0.0000 'International Tables Vol C Tables 4.2.6.8 and 6.1.1.4'
N N 0.0311 0.0180 'International Tables Vol C Tables 4.2.6.8 and 6.1.1.4'
O O 0.0492 0.0322 'International Tables Vol C Tables 4.2.6.8 and 6.1.1.4'

loop_
_geom_angle_atom_site_label_1
_geom_angle_atom_site_label_2
_geom_angle_atom_site_label_3
_geom_angle
C12 O1 C13 113.81(10)
C11 O2 C10 114.58(10)
C1 N1 C14 118.87(11)
C8 N2 C1 112.29(10)
C8 N2 H2 123.9
C1 N2 H2 123.9
C8 N3 C9 118.64(11)
C6 C5 C4 121.48(13)
C6 C5 H5 119.3
C4 C5 H5 119.3
C7 C6 C5 117.19(12)
C7 C6 H6 121.4
C5 C6 H6 121.4
C6 C7 C2 121.28(13)
C6 C7 C8 130.70(12)
C2 C7 C8 108.02(11)
C3 C2 C7 121.55(13)
C3 C2 C1 130.11(12)
C7 C2 C1 108.34(11)
N1 C1 N2 129.35(12)
N1 C1 C2 125.10(12)
N2 C1 C2 105.55(10)
N1 C14 C13 110.75(10)
N1 C14 H14A 109.5
C13 C14 H14A 109.5
N1 C14 H14B 109.5
C13 C14 H14B 109.5
H14A C14 H14B 108.1
O1 C13 C14 111.73(11)
O1 C13 H13A 109.3
C14 C13 H13A 109.3
O1 C13 H13B 109.3
C14 C13 H13B 109.3
H13A C13 H13B 107.9
O1 C12 C11 108.53(11)
O1 C12 H12A 110.0
C11 C12 H12A 110.0
O1 C12 H12B 110.0
C11 C12 H12B 110.0
H12A C12 H12B 108.4
O2 C11 C12 107.08(11)
O2 C11 H11A 110.3
C12 C11 H11A 110.3
O2 C11 H11B 110.3
C12 C11 H11B 110.3
H11A C11 H11B 108.6
N3 C8 N2 128.86(12)
N3 C8 C7 125.46(12)
N2 C8 C7 105.67(11)
N3 C9 C10 115.82(10)
N3 C9 H9A 108.3
C10 C9 H9A 108.3
N3 C9 H9B 108.3
C10 C9 H9B 108.3
H9A C9 H9B 107.4
O2 C10 C9 108.59(10)
O2 C10 H10A 110.0
C9 C10 H10A 110.0
O2 C10 H10B 110.0
C9 C10 H10B 110.0
H10A C10 H10B 108.4
C4 C3 C2 117.22(12)
C4 C3 H3 121.4
C2 C3 H3 121.4
C3 C4 C5 121.25(13)
C3 C4 H4 119.4
C5 C4 H4 119.4

loop_
_geom_bond_atom_site_label_1
_geom_bond_atom_site_label_2
_geom_bond_distance
O1 C12 1.4264(16)
O1 C13 1.4321(17)
O2 C11 1.4262(16)
O2 C10 1.4300(16)
N1 C1 1.2721(17)
N1 C14 1.4682(17)
N2 C8 1.3930(16)
N2 C1 1.3973(16)
N2 H2 0.8800
N3 C8 1.2754(18)
N3 C9 1.4703(17)
C5 C6 1.3934(19)
C5 C4 1.395(2)
C5 H5 0.9500
C6 C7 1.3895(19)
C6 H6 0.9500
C7 C2 1.3936(18)
C7 C8 1.4820(19)
C2 C3 1.3923(19)
C2 C1 1.4780(18)
C14 C13 1.521(2)
C14 H14A 0.9900
C14 H14B 0.9900
C13 H13A 0.9900
C13 H13B 0.9900
C12 C11 1.4999(19)
C12 H12A 0.9900
C12 H12B 0.9900
C11 H11A 0.9900
C11 H11B 0.9900
C9 C10 1.5208(19)
C9 H9A 0.9900
C9 H9B 0.9900
C10 H10A 0.9900
C10 H10B 0.9900
C3 C4 1.3891(19)
C3 H3 0.9500
C4 H4 0.9500

loop_
_cod_related_entry_id
_cod_related_entry_database
_cod_related_entry_code
1 ChemSpider 30659585
